data_7218950
loop_
_publ_author_name
'Sarkar, Amrita'
'Karmakar, Subhendu'
'Bhattacharyya, Sudipta'
'Purkait, Kallol'
'Mukherjee, Arindam'

_publ_section_title
;
 Nitric oxide release by N-(2-chloroethyl)-N-nitrosoureas: a rarely
 discussed mechanistic path towards their anticancer activity
;
_journal_name_full 'RSC Adv.'
_journal_paper_doi 10.1039/C4RA11137K
_journal_year 2014
_chemical_formula_moiety 'C12 H14 Cl2 N6 O4'
_chemical_formula_sum 'C12 H14 Cl2 N6 O4'
_chemical_formula_weight 377.19
_chemical_name_systematic
;
 ? 
;
_space_group_crystal_system triclinic
_space_group_IT_number 2
_space_group_name_Hall '-P 1'
_space_group_name_H-M_alt 'P -1'
_symmetry_space_group_name_Hall '-P 1'
_symmetry_space_group_name_H-M 'P -1'
_atom_sites_solution_hydrogens geom
_atom_sites_solution_primary iterative
_atom_sites_solution_secondary difmap
_audit_creation_date 2014-08-01
_audit_creation_method
;
  Olex2 1.2-ac2
  (compiled 2012.03.27 svn.r2268, GUI svn.r4156)
;
_audit_update_record
;
2014-09-19 deposited with the CCDC.
2014-11-28 downloaded from the CCDC.
;
_cell_angle_alpha 105.678(7)
_cell_angle_beta 106.754(8)
_cell_angle_gamma 108.541(8)
_cell_formula_units_Z 2
_cell_length_a 8.9151(8)
_cell_length_b 9.8682(9)
_cell_length_c 10.9205(9)
_cell_measurement_reflns_used 2380
_cell_measurement_temperature 100.00(10)
_cell_measurement_theta_max 24.9790
_cell_measurement_theta_min 2.1150
_cell_volume 799.92(16)
_computing_cell_refinement
;
CrysAlisPro, Agilent Technologies,
Version 1.171.37.33c (release 11-04-2014 CrysAlis171 .NET)
(compiled Apr 11 2014,15:12:41)
;
_computing_data_collection
;
CrysAlisPro, Agilent Technologies,
Version 1.171.37.33c (release 11-04-2014 CrysAlis171 .NET)
(compiled Apr 11 2014,15:12:41)
;
_computing_data_reduction
;
CrysAlisPro, Agilent Technologies,
Version 1.171.37.33c (release 11-04-2014 CrysAlis171 .NET)
(compiled Apr 11 2014,15:12:41)
;
_computing_molecular_graphics
;
O. V. Dolomanov, L. J. Bourhis, R. J. Gildea, J. A. K. Howard and H. Puschmann,
OLEX2: a complete structure solution, refinement and analysis program.
J. Appl. Cryst. (2009). 42, 339-341.
;
_computing_publication_material
;
O. V. Dolomanov, L. J. Bourhis, R. J. Gildea, J. A. K. Howard and H. Puschmann,
OLEX2: a complete structure solution, refinement and analysis program.
J. Appl. Cryst. (2009). 42, 339-341.
;
_computing_structure_refinement
;
SHELXL, G.M. Sheldrick, Acta Cryst.
(2008). A64, 112-122
;
_computing_structure_solution 'J. Appl. Cryst. (2007) 40, 786-790'
_diffrn_ambient_environment N~2~
_diffrn_ambient_temperature 100.00(10)
_diffrn_detector 'CCD plate'
_diffrn_detector_area_resol_mean 7.9580
_diffrn_detector_type Eos
_diffrn_measured_fraction_theta_full 0.9989
_diffrn_measured_fraction_theta_max 0.9989
_diffrn_measurement_details
;
  1 omega   37.00  117.00   1.0000    9.6600
omega____ theta____ kappa____ phi______ frames
    -       27.3512  178.0000    0.0000 80

  2 omega  -37.00   -5.00   1.0000    9.6600
omega____ theta____ kappa____ phi______ frames
    -       27.3512  -57.0000   30.0000 32

  3 omega  -46.00   25.00   1.0000    9.6600
omega____ theta____ kappa____ phi______ frames
    -       27.3512  -57.0000 -180.0000 71

  4 omega  -55.00   70.00   1.0000    9.6600
omega____ theta____ kappa____ phi______ frames
    -       27.3512  -77.0000  -30.0000 125

  5 omega  -56.00   64.00   1.0000    9.6600
omega____ theta____ kappa____ phi______ frames
    -       27.3512  -77.0000   90.0000 120
;
_diffrn_measurement_device 'four-circle diffractometer'
_diffrn_measurement_device_type 'SuperNova, Dual, Cu at zero, Eos'
_diffrn_measurement_method '\w scans'
_diffrn_orient_matrix_UB_11 -0.0436537000
_diffrn_orient_matrix_UB_12 -0.0651815000
_diffrn_orient_matrix_UB_13 -0.0649221000
_diffrn_orient_matrix_UB_21 0.0727015000
_diffrn_orient_matrix_UB_22 0.0269441000
_diffrn_orient_matrix_UB_23 -0.0161047000
_diffrn_orient_matrix_UB_31 0.0356854000
_diffrn_orient_matrix_UB_32 -0.0431127000
_diffrn_orient_matrix_UB_33 0.0315596000
_diffrn_radiation_monochromator mirror
_diffrn_radiation_probe x-ray
_diffrn_radiation_type 'Mo K\a'
_diffrn_radiation_wavelength 0.71073
_diffrn_reflns_av_R_equivalents 0.0268
_diffrn_reflns_av_unetI/netI 0.0506
_diffrn_reflns_limit_h_max 10
_diffrn_reflns_limit_h_min -9
_diffrn_reflns_limit_k_max 8
_diffrn_reflns_limit_k_min -11
_diffrn_reflns_limit_l_max 13
_diffrn_reflns_limit_l_min -12
_diffrn_reflns_number 4599
_diffrn_reflns_theta_full 25.05
_diffrn_reflns_theta_max 25.05
_diffrn_reflns_theta_min 2.12
_diffrn_source 'SuperNova (Mo) X-ray Source'
_exptl_absorpt_coefficient_mu 0.439
_exptl_absorpt_correction_T_max 1.00000
_exptl_absorpt_correction_T_min 0.77250
_exptl_absorpt_correction_type multi-scan
_exptl_absorpt_process_details
;
CrysAlisPro, Agilent Technologies,
Version 1.171.37.33c (release 11-04-2014 CrysAlis171 .NET)
(compiled Apr 11 2014,15:12:41)
Empirical absorption correction using spherical harmonics,
 implemented in SCALE3 ABSPACK scaling algorithm.
;
_exptl_crystal_colour colourless
_exptl_crystal_density_diffrn 1.566
_exptl_crystal_density_method 'not measured'
_exptl_crystal_description Rhombic
_exptl_crystal_F_000 388.0
_exptl_crystal_size_max .798
_exptl_crystal_size_mid .587
_exptl_crystal_size_min .475
_refine_diff_density_max 0.340
_refine_diff_density_min -0.333
_refine_diff_density_rms 0.059
_refine_ls_extinction_method none
_refine_ls_goodness_of_fit_ref 1.052
_refine_ls_hydrogen_treatment mixed
_refine_ls_matrix_type full
_refine_ls_number_parameters 217
_refine_ls_number_reflns 2826
_refine_ls_number_restraints 0
_refine_ls_restrained_S_all 1.052
_refine_ls_R_factor_all 0.0495
_refine_ls_R_factor_gt 0.0408
_refine_ls_shift/su_max 0.000
_refine_ls_shift/su_mean 0.000
_refine_ls_structure_factor_coef Fsqd
_refine_ls_weighting_details 'calc w=1/[\s^2^(Fo^2^)+(0.0287P)^2^+0.4718P] where P=(Fo^2^+2Fc^2^)/3'
_refine_ls_weighting_scheme calc
_refine_ls_wR_factor_gt 0.0882
_refine_ls_wR_factor_ref 0.0940
_reflns_number_gt 2367
_reflns_number_total 2826
_reflns_threshold_expression >2sigma(I)
_cod_data_source_file c4ra11137k2.cif
_cod_data_source_block am_as_pcnuh
_cod_original_cell_volume 799.91(12)
_cod_database_code 7218950
_chemical_oxdiff_formula C12H14Cl2N6O4
_reflns_odcompleteness_completeness 86.45
_reflns_odcompleteness_iscentric 1
_reflns_odcompleteness_theta 26.32
_check_cif_alert_explanations
;
PLAT430_ALERT_2_B Short Inter D...A Contact O4 .. O4 .. 2.80 Ang.
Comment:Terminal oxygen O4 of one compound is in short contact with O4 of another molecule.
;

loop_
_space_group_symop_id
_space_group_symop_operation_xyz
1 'x, y, z'
2 '-x, -y, -z'

loop_
_atom_site_label
_atom_site_type_symbol
_atom_site_fract_x
_atom_site_fract_y
_atom_site_fract_z
_atom_site_U_iso_or_equiv
_atom_site_adp_type
_atom_site_occupancy
_atom_site_symmetry_multiplicity
_atom_site_calc_flag
_atom_site_refinement_flags
Cl1 Cl 1.26185(8) 1.39343(7) 0.50961(6) 0.02719(18) Uani 1 1 d .
Cl2 Cl 0.41165(9) 0.77048(8) 0.35335(6) 0.03101(19) Uani 1 1 d .
O3 O 0.6343(2) 0.70787(18) 0.12459(16) 0.0186(4) Uani 1 1 d .
O1 O 0.8523(2) 1.28231(19) 0.26441(16) 0.0215(4) Uani 1 1 d .
O2 O 0.8603(2) 1.0328(2) 0.54865(17) 0.0268(4) Uani 1 1 d .
O4 O 0.0710(2) 0.41334(19) -0.06851(17) 0.0249(4) Uani 1 1 d .
N2 N 0.8686(3) 1.1635(2) 0.41802(19) 0.0177(4) Uani 1 1 d .
N1 N 0.7674(3) 1.0188(2) 0.18069(19) 0.0189(5) Uani 1 1 d .
H1 H 0.7458 0.9406 0.2043 0.023 Uiso 1 1 calc R
N5 N 0.3416(3) 0.5760(2) 0.04857(19) 0.0167(4) Uani 1 1 d .
N4 N 0.4577(3) 0.7579(2) -0.03747(19) 0.0166(4) Uani 1 1 d .
H4 H 0.3522 0.7430 -0.0781 0.020 Uiso 1 1 calc R
N3 N 0.8236(3) 1.0241(2) 0.4291(2) 0.0221(5) Uani 1 1 d .
N6 N 0.1913(3) 0.5212(2) -0.0639(2) 0.0209(5) Uani 1 1 d .
C10 C 0.8295(3) 1.1608(3) 0.2811(2) 0.0182(5) Uani 1 1 d .
C12 C 1.1465(3) 1.3562(3) 0.6159(2) 0.0219(6) Uani 1 1 d .
H12A H 1.1617 1.2736 0.6425 0.026 Uiso 1 1 calc R
H12B H 1.1953 1.4492 0.7005 0.026 Uiso 1 1 calc R
C6 C 0.5873(3) 0.8573(3) -0.0659(2) 0.0168(5) Uani 1 1 d .
C7 C 0.4905(3) 0.6865(3) 0.0486(2) 0.0167(5) Uani 1 1 d .
C11 C 0.9549(3) 1.3094(3) 0.5417(2) 0.0200(5) Uani 1 1 d .
H11A H 0.9002 1.2982 0.6056 0.024 Uiso 1 1 calc R
H11B H 0.9399 1.3915 0.5143 0.024 Uiso 1 1 calc R
C1 C 0.7344(3) 0.9877(3) 0.0384(2) 0.0185(5) Uani 1 1 d .
C5 C 0.5597(3) 0.8240(3) -0.2053(2) 0.0200(5) Uani 1 1 d .
H5 H 0.4629 0.7362 -0.2750 0.024 Uiso 1 1 calc R
C9 C 0.2903(3) 0.5647(3) 0.2566(3) 0.0252(6) Uani 1 1 d .
H9A H 0.2988 0.5124 0.3202 0.030 Uiso 1 1 calc R
H9B H 0.1690 0.5405 0.2091 0.030 Uiso 1 1 calc R
C8 C 0.3575(3) 0.5055(3) 0.1506(2) 0.0199(5) Uani 1 1 d .
H8A H 0.4784 0.5288 0.1986 0.024 Uiso 1 1 calc R
H8B H 0.2929 0.3932 0.1024 0.024 Uiso 1 1 calc R
C4 C 0.6749(3) 0.9201(3) -0.2408(3) 0.0246(6) Uani 1 1 d .
H4A H 0.6549 0.8975 -0.3341 0.029 Uiso 1 1 calc R
C2 C 0.8502(3) 1.0832(3) 0.0013(3) 0.0226(6) Uani 1 1 d .
H2 H 0.9488 1.1699 0.0705 0.027 Uiso 1 1 calc R
C3 C 0.8199(4) 1.0501(3) -0.1372(3) 0.0250(6) Uani 1 1 d .
H3 H 0.8971 1.1154 -0.1608 0.030 Uiso 1 1 calc R

loop_
_atom_site_aniso_label
_atom_site_aniso_U_11
_atom_site_aniso_U_22
_atom_site_aniso_U_33
_atom_site_aniso_U_23
_atom_site_aniso_U_13
_atom_site_aniso_U_12
Cl1 0.0242(4) 0.0340(4) 0.0249(4) 0.0156(3) 0.0109(3) 0.0104(3)
Cl2 0.0289(4) 0.0331(4) 0.0243(4) 0.0046(3) 0.0110(3) 0.0110(3)
O3 0.0169(9) 0.0211(9) 0.0173(9) 0.0090(7) 0.0049(7) 0.0083(8)
O1 0.0226(10) 0.0211(9) 0.0188(9) 0.0101(7) 0.0039(7) 0.0093(8)
O2 0.0318(11) 0.0303(10) 0.0215(10) 0.0154(8) 0.0126(8) 0.0113(9)
O4 0.0207(10) 0.0225(10) 0.0277(10) 0.0093(8) 0.0106(8) 0.0047(8)
N2 0.0178(11) 0.0157(10) 0.0159(10) 0.0061(9) 0.0043(9) 0.0050(9)
N1 0.0239(12) 0.0159(10) 0.0139(10) 0.0070(9) 0.0049(9) 0.0066(9)
N5 0.0171(11) 0.0190(11) 0.0149(10) 0.0082(8) 0.0058(9) 0.0084(9)
N4 0.0147(11) 0.0185(11) 0.0173(10) 0.0093(9) 0.0053(8) 0.0073(9)
N3 0.0221(12) 0.0222(11) 0.0217(11) 0.0120(9) 0.0082(9) 0.0070(10)
N6 0.0213(12) 0.0220(11) 0.0179(11) 0.0058(9) 0.0075(9) 0.0097(10)
C10 0.0140(13) 0.0209(13) 0.0185(13) 0.0085(10) 0.0045(10) 0.0077(11)
C12 0.0284(15) 0.0222(13) 0.0124(12) 0.0083(11) 0.0081(11) 0.0069(12)
C6 0.0168(13) 0.0161(12) 0.0209(13) 0.0108(10) 0.0074(10) 0.0085(10)
C7 0.0211(14) 0.0154(12) 0.0126(12) 0.0039(10) 0.0059(10) 0.0090(11)
C11 0.0243(14) 0.0191(13) 0.0194(13) 0.0076(11) 0.0106(11) 0.0110(11)
C1 0.0209(14) 0.0199(13) 0.0177(12) 0.0094(11) 0.0060(11) 0.0124(11)
C5 0.0237(14) 0.0180(12) 0.0179(13) 0.0078(10) 0.0061(11) 0.0100(11)
C9 0.0257(15) 0.0307(15) 0.0209(13) 0.0137(12) 0.0109(12) 0.0101(12)
C8 0.0224(14) 0.0208(13) 0.0194(13) 0.0115(11) 0.0093(11) 0.0093(11)
C4 0.0315(16) 0.0269(14) 0.0176(13) 0.0117(12) 0.0099(12) 0.0130(13)
C2 0.0205(14) 0.0191(13) 0.0208(13) 0.0057(11) 0.0057(11) 0.0041(11)
C3 0.0280(15) 0.0238(14) 0.0276(14) 0.0150(12) 0.0146(12) 0.0095(12)

loop_
_atom_type_symbol
_atom_type_description
_atom_type_scat_dispersion_real
_atom_type_scat_dispersion_imag
_atom_type_scat_source
C C 0.0033 0.0016 'International Tables Vol C Tables 4.2.6.8 and 6.1.1.4'
H H 0.0000 0.0000 'International Tables Vol C Tables 4.2.6.8 and 6.1.1.4'
N N 0.0061 0.0033 'International Tables Vol C Tables 4.2.6.8 and 6.1.1.4'
O O 0.0106 0.0060 'International Tables Vol C Tables 4.2.6.8 and 6.1.1.4'
Cl Cl 0.1484 0.1585 'International Tables Vol C Tables 4.2.6.8 and 6.1.1.4'

loop_
_geom_angle_atom_site_label_1
_geom_angle_atom_site_label_2
_geom_angle_atom_site_label_3
_geom_angle
N3 N2 C10 116.98(18)
N3 N2 C11 121.09(18)
C10 N2 C11 121.94(19)
C10 N1 C1 124.97(19)
N6 N5 C7 116.02(18)
N6 N5 C8 121.78(19)
C7 N5 C8 121.24(19)
C7 N4 C6 124.0(2)
O2 N3 N2 114.40(19)
O4 N6 N5 114.18(19)
O1 C10 N2 119.4(2)
O1 C10 N1 126.2(2)
N1 C10 N2 114.3(2)
C11 C12 Cl1 112.30(16)
C1 C6 N4 123.0(2)
C1 C6 C5 119.4(2)
C5 C6 N4 117.6(2)
O3 C7 N5 118.7(2)
O3 C7 N4 125.9(2)
N4 C7 N5 115.5(2)
N2 C11 C12 112.66(19)
C6 C1 N1 119.8(2)
C6 C1 C2 119.4(2)
C2 C1 N1 120.8(2)
C4 C5 C6 120.7(2)
C8 C9 Cl2 110.87(18)
N5 C8 C9 111.9(2)
C3 C4 C5 119.7(2)
C3 C2 C1 120.6(2)
C2 C3 C4 120.1(2)

loop_
_geom_bond_atom_site_label_1
_geom_bond_atom_site_label_2
_geom_bond_distance
Cl1 C12 1.794(2)
Cl2 C9 1.788(3)
O3 C7 1.224(3)
O1 C10 1.223(3)
O2 N3 1.223(2)
O4 N6 1.224(3)
N2 N3 1.355(3)
N2 C10 1.425(3)
N2 C11 1.461(3)
N1 C10 1.341(3)
N1 C1 1.420(3)
N5 N6 1.352(3)
N5 C7 1.424(3)
N5 C8 1.462(3)
N4 C6 1.430(3)
N4 C7 1.340(3)
C12 C11 1.512(3)
C6 C1 1.395(3)
C6 C5 1.396(3)
C1 C2 1.395(3)
C5 C4 1.384(3)
C9 C8 1.516(3)
C4 C3 1.384(4)
C2 C3 1.382(3)
